data_1574575
loop_
_publ_author_name
'Seinfeld, Mathilde'
'Rouillon, Jean'
'Rullan, Raphael'
'Jeanneau, Erwann'
'Steinmann, Stephan N.'
'Andraud, Chantal'
'Le Bahers, Tangui'
'Monnereau, Cyrille'

_publ_section_title
;
 Stereoselective synthesis of heterocyclic tetraphenylethylene analogues
 with configuration-dependent solid-state luminescence
;
_journal_issue 23
_journal_name_full 'Chemical Science'
_journal_page_first 10523
_journal_page_last 10531
_journal_paper_doi 10.1039/D4SC08333D
_journal_volume 16
_journal_year 2025
_chemical_formula_moiety 'C56 H44 N8, 2(C6 H12)'
_chemical_formula_sum 'C68 H68 N8'
_chemical_formula_weight 997.30
_space_group_crystal_system triclinic
_space_group_IT_number 2
_space_group_name_Hall '-P 1'
_space_group_name_H-M_alt 'P -1'
_atom_sites_solution_hydrogens geom
_atom_sites_solution_primary dual
_audit_creation_date 2024-02-02
_audit_creation_method
;
Olex2 1.5-ac6-015
(compiled 2023.12.04 svn.r209d9fb2 for Rigaku Oxford Diffraction, GUI svn.r6873)
;
_audit_update_record
;
2024-11-28 deposited with the CCDC.	2025-05-05 downloaded from the CCDC.
;
_cell_angle_alpha 78.9860(10)
_cell_angle_beta 81.9550(10)
_cell_angle_gamma 71.4680(10)
_cell_formula_units_Z 1
_cell_length_a 7.77940(10)
_cell_length_b 9.85000(10)
_cell_length_c 18.6746(2)
_cell_measurement_reflns_used 35582
_cell_measurement_temperature 99.9(2)
_cell_measurement_theta_max 78.0490
_cell_measurement_theta_min 4.7820
_cell_volume 1326.95(3)
_computing_cell_refinement 'CrysAlisPro 1.171.43.105a (Rigaku OD, 2024)'
_computing_data_collection 'CrysAlisPro system (CCD 43.105a 64-bit (release 11-01-2024))'
_computing_data_reduction 'CrysAlisPro 1.171.43.105a (Rigaku OD, 2024)'
_computing_molecular_graphics 'Olex2 1.5-ac6-015 (Dolomanov et al., 2009)'
_computing_publication_material 'Olex2 1.5-ac6-015 (Dolomanov et al., 2009)'
_computing_structure_refinement 'SHELXL 2018/3 (Sheldrick, 2015)'
_computing_structure_solution 'SHELXT 2018/2 (Sheldrick, 2018)'
_diffrn_ambient_environment N~2~
_diffrn_ambient_temperature 99.9(2)
_diffrn_detector 'Hybrid Pixel Array Detector'
_diffrn_detector_area_resol_mean 10.0000
_diffrn_detector_type 'HyPix-Arc 100'
_diffrn_measured_fraction_theta_full 0.994
_diffrn_measured_fraction_theta_max 0.930
_diffrn_measurement_details
;
List of Runs (angles in degrees, time in seconds):

  # Type    Start    End  Width  t~exp~   \w     \q     \k     \f   Frames
#--------------------------------------------------------------------------
  1  \w     17.00  79.00   0.50    0.20    --   47.49 -98.00-165.00  124
  2  \w    -67.00   5.00   0.50    0.20    --  -48.74  98.00 -58.00  144
  3  \w    -67.00 -16.00   0.50    0.62    --  -84.50  98.00 -58.00  102
  4  \w   -153.00-102.00   0.50    0.62    --  -84.50 -98.00-165.00  102
  5  \w     32.00  92.00   0.50    0.62    --  100.60 -98.00-165.00  120
  6  \w    123.00 169.00   0.50    0.62    --  100.60  98.00 -58.00   92
  7  \w    123.00 178.00   0.50    0.62    --  111.29  98.00 -58.00  110
  8  \w     43.00  93.00   0.50    0.62    --  111.29 -98.00-165.00  100
  9  \w      3.00  38.00   0.50    0.20    --   16.00  67.00 105.23   70
 10  \w      7.00  40.00   0.50    0.20    --   20.00  66.00 170.67   66
 11  \w     20.00  47.00   0.50    0.20    --   32.00  63.00 -48.23   54
 12  \w    -30.00  19.00   0.50    0.20    --   47.49 -38.00 120.00   98
 13  \w   -126.00 -40.00   0.50    0.20    --  -48.74 -38.00 150.00  172
 14  \w   -126.00 -40.00   0.50    0.20    --  -48.74 -38.00 150.00  172
 15  \w   -131.00 -47.00   0.50    0.20    --  -56.00 -51.00-107.17  168
 16  \w   -152.00-102.00   0.50    0.62    --  -84.50 -95.00-150.00  100
 17  \w   -157.00 -87.00   0.50    0.62    --  -84.50 -61.00  30.00  140
 18  \w    -51.00 -11.00   0.50    0.62    --  -84.50  61.00-120.00   80
 19  \w    -51.00 -11.00   0.50    0.62    --  -84.50  61.00 -60.00   80
 20  \w   -151.00-102.00   0.50    0.62    --  -84.50 -77.00 -30.00   98
 21  \w    -51.00 -11.00   0.50    0.62    --  -84.50  61.00  90.00   80
 22  \w   -169.00 -84.00   0.50    0.62    --  -92.25 -46.00 -90.42  170
 23  \w     33.00  92.00   0.50    0.62    --  100.60 -95.00  30.00  118
 24  \w     33.00  92.00   0.50    0.62    --  100.60 -95.00 120.00  118
 25  \w     34.00 100.00   0.50    0.62    --  100.60-125.00 120.00  132
 26  \w    109.00 174.00   0.50    0.62    --  100.60  61.00-180.00  130
 27  \w     33.00  92.00   0.50    0.62    --  100.60 -95.00 -60.00  118
 28  \w     33.00  92.00   0.50    0.62    --  100.60 -95.00 150.00  118
 29  \w     34.00  75.00   0.50    0.62    --  100.60 -77.00  60.00   82
 30  \w     34.00 100.00   0.50    0.62    --  100.60-125.00 120.00  132
 31  \w     44.00  92.00   0.50    0.62    --  111.29 -95.00-120.00   96
 32  \w     44.00  75.00   0.50    0.62    --  111.29 -77.00-120.00   62
 33  \w     85.00 136.00   0.50    0.62    --  111.29  15.00   0.00  102
 34  \w    112.00 178.00   0.50    0.62    --  111.29 125.00-120.00  132
 35  \w     85.00 136.00   0.50    0.62    --  111.29  15.00 -90.00  102
 36  \w     85.00 136.00   0.50    0.62    --  111.29  15.00 150.00  102
 37  \w    112.00 178.00   0.50    0.62    --  111.29 125.00 120.00  132
 38  \w     40.00 101.00   0.50    0.62    --  111.29-125.00 -90.00  122
 39  \w     44.00  75.00   0.50    0.62    --  111.29 -77.00   0.00   62
 40  \w     12.00  43.00   0.50    0.20    --   24.00  65.00 -17.56   62
 41  \w     16.00  47.00   0.50    0.20    --   28.00  63.00-100.58   62
 42  \w     25.00  54.00   0.50    0.20    --   36.00  61.00  57.18   58
 43  \w     29.00  59.00   0.50    0.20    --   40.00  58.00  -0.27   60
 44  \w     33.00  59.00   0.50    0.20    --   44.00  59.00  81.05   52
 45  \w   -135.00 -51.00   0.50    0.20    --  -60.00 -51.00  69.98  168
 46  \w   -144.00 -59.00   0.50    0.20    --  -68.00 -50.00 108.86  170
 47  \w   -144.00 -59.00   0.50    0.20    --  -68.00 -49.00-148.64  170
 48  \w   -147.00 -63.00   0.50    0.20    --  -72.00 -51.00  16.12  168
 49  \w   -148.00 -63.00   0.50    0.20    --  -72.00 -48.00 -29.49  170
 50  \w   -148.00 -63.00   0.50    0.20    --  -72.00 -49.00  36.07  170
 51  \w   -151.00 -66.00   0.50    0.20    --  -76.00 -52.00-120.18  170
 52  \w   -156.00 -71.00   0.50    0.62    --  -80.00 -50.00 -57.93  170
 53  \w   -155.00 -70.00   0.50    0.62    --  -80.00 -52.00  -0.07  170
 54  \w   -156.00 -72.00   0.50    0.62    --  -80.00 -45.00 -46.21  168
 55  \w   -155.00 -71.00   0.50    0.62    --  -80.00 -51.00 147.66  168
 56  \w   -159.00 -74.00   0.50    0.62    --  -84.00 -52.00 -78.10  170
 57  \w   -159.00 -74.00   0.50    0.62    --  -84.00 -52.00 175.69  170
 58  \w   -159.00 -74.00   0.50    0.62    --  -84.00 -52.00-165.14  170
 59  \w   -164.00 -79.00   0.50    0.62    --  -88.00 -49.00-116.52  170
 60  \w   -167.00 -83.00   0.50    0.62    --  -92.25 -53.00  29.86  168
 61  \w   -167.00 -83.00   0.50    0.62    --  -92.25 -55.00 139.42  168
 62  \w   -167.00 -83.00   0.50    0.62    --  -92.25 -55.00-130.24  168
 63  \w   -167.00 -83.00   0.50    0.62    --  -92.25 -54.00 106.96  168
 64  \w   -167.00 -83.00   0.50    0.62    --  -92.25 -55.00  52.90  168
 65  \w   -166.00 -83.00   0.50    0.62    --  -92.25 -57.00  67.65  166
 66  \w   -166.00 -83.00   0.50    0.62    --  -92.25 -57.00  84.68  166
 67  \w   -167.00 -83.00   0.50    0.62    --  -92.25 -55.00 170.79  168
 68  \w   -166.00 -84.00   0.50    0.62    --  -92.25 -58.00  -3.31  164
 69  \w   -168.00 -83.00   0.50    0.62    --  -92.25 -50.00 -56.98  170
 70  \w   -166.00 -83.00   0.50    0.62    --  -92.25 -57.00 124.16  166
 71  \w     90.00 166.00   0.50    0.62    --  100.60  30.00  60.00  152
 72  \w     20.00  49.00   0.50    0.20    --   32.00  62.00-140.48   58
 73  \w     25.00  57.00   0.50    0.20    --   36.00  60.00 132.31   64
 74  \w     29.00  57.00   0.50    0.20    --   40.00  60.00 -53.79   56
 75  \w     29.00  59.00   0.50    0.20    --   40.00  59.00  24.72   60
 76  \w     29.00  57.00   0.50    0.20    --   40.00  60.00 168.77   56
 77  \w     29.00  57.00   0.50    0.20    --   40.00  60.00 111.79   56
 78  \w     38.00 123.00   0.50    0.20    --   47.49  51.00 -97.19  170
 79  \w   -135.00 -50.00   0.50    0.20    --  -60.00 -52.00 160.45  170
 80  \w   -147.00 -63.00   0.50    0.20    --  -72.00 -51.00 104.53  168
 81  \w   -156.00-103.00   0.50    0.62    --  -80.00 -45.00  58.34  106
 82  \w   -159.00 -74.00   0.50    0.62    --  -84.00 -52.00-156.61  170
 83  \w    -51.00 -11.00   0.50    0.62    --  -84.50  61.00-180.00   80
 84  \w   -166.00 -83.00   0.50    0.62    --  -92.25 -56.00  98.51  166
 85  \w   -166.00 -84.00   0.50    0.62    --  -92.25 -59.00 157.42  164
 86  \w     34.00  75.00   0.50    0.62    --  100.60 -77.00 -60.00   82
;
_diffrn_measurement_device 'four-circle diffractometer'
_diffrn_measurement_device_type 'XtaLAB Synergy, Dualflex, HyPix-Arc 100'
_diffrn_measurement_method '\w scans'
_diffrn_orient_matrix_type 'CrysAlisPro convention (1999,Acta A55,543-557)'
_diffrn_orient_matrix_UB_11 0.1165204000
_diffrn_orient_matrix_UB_12 -0.1537384000
_diffrn_orient_matrix_UB_13 0.0299461000
_diffrn_orient_matrix_UB_21 -0.0010131000
_diffrn_orient_matrix_UB_22 0.0491176000
_diffrn_orient_matrix_UB_23 0.0736266000
_diffrn_orient_matrix_UB_31 -0.1742507000
_diffrn_orient_matrix_UB_32 -0.0429179000
_diffrn_orient_matrix_UB_33 0.0282347000
_diffrn_radiation_monochromator mirror
_diffrn_radiation_probe x-ray
_diffrn_radiation_type 'Cu K\a'
_diffrn_radiation_wavelength 1.54184
_diffrn_reflns_av_R_equivalents 0.0252
_diffrn_reflns_av_unetI/netI 0.0127
_diffrn_reflns_Laue_measured_fraction_full 0.994
_diffrn_reflns_Laue_measured_fraction_max 0.930
_diffrn_reflns_limit_h_max 8
_diffrn_reflns_limit_h_min -9
_diffrn_reflns_limit_k_max 12
_diffrn_reflns_limit_k_min -11
_diffrn_reflns_limit_l_max 23
_diffrn_reflns_limit_l_min -23
_diffrn_reflns_number 49438
_diffrn_reflns_point_group_measured_fraction_full 0.994
_diffrn_reflns_point_group_measured_fraction_max 0.930
_diffrn_reflns_theta_full 67.684
_diffrn_reflns_theta_max 78.304
_diffrn_reflns_theta_min 4.794
_diffrn_source 'micro-focus sealed X-ray tube'
_diffrn_source_type 'PhotonJet (Cu) X-ray Source'
_exptl_absorpt_coefficient_mu 0.568
_exptl_absorpt_correction_T_max 1.00000
_exptl_absorpt_correction_T_min 0.68509
_exptl_absorpt_correction_type multi-scan
_exptl_absorpt_process_details
;
CrysAlisPro 1.171.43.105a (Rigaku Oxford Diffraction, 2024)
Empirical absorption correction using spherical harmonics,
implemented in SCALE3 ABSPACK scaling algorithm.
;
_exptl_crystal_colour yellow
_exptl_crystal_colour_primary yellow
_exptl_crystal_density_diffrn 1.248
_exptl_crystal_description plate
_exptl_crystal_F_000 532
_exptl_crystal_size_max 0.231
_exptl_crystal_size_mid 0.148
_exptl_crystal_size_min 0.073
_refine_diff_density_max 0.658
_refine_diff_density_min -0.371
_refine_diff_density_rms 0.047
_refine_ls_extinction_coef 0.0014(4)
_refine_ls_extinction_expression Fc^*^=kFc[1+0.001xFc^2^\l^3^/sin(2\q)]^-1/4^
_refine_ls_extinction_method 'SHELXL-2018/3 (Sheldrick 2018)'
_refine_ls_goodness_of_fit_ref 1.041
_refine_ls_hydrogen_treatment constr
_refine_ls_matrix_type full
_refine_ls_number_parameters 344
_refine_ls_number_reflns 5300
_refine_ls_number_restraints 0
_refine_ls_restrained_S_all 1.041
_refine_ls_R_factor_all 0.0481
_refine_ls_R_factor_gt 0.0461
_refine_ls_shift/su_max 0.001
_refine_ls_shift/su_mean 0.000
_refine_ls_structure_factor_coef Fsqd
_refine_ls_weighting_details 'w=1/[\s^2^(Fo^2^)+(0.0593P)^2^+0.7939P] where P=(Fo^2^+2Fc^2^)/3'
_refine_ls_weighting_scheme calc
_refine_ls_wR_factor_gt 0.1206
_refine_ls_wR_factor_ref 0.1223
_reflns_Friedel_coverage 0.000
_reflns_number_gt 4972
_reflns_number_total 5300
_reflns_threshold_expression 'I > 2\s(I)'
_cod_data_source_file d4sc08333d1.cif
_cod_data_source_block (E)-DTS-2
_cod_depositor_comments 'Adding full bibliography for 1574574--1574575.cif.'
_cod_database_code 1574575
_shelx_shelxl_version_number 2018/3
_chemical_oxdiff_formula 'C68 H68 N8 '
_shelx_space_group_comment
;
The symmetry employed for this shelxl refinement is uniquely defined
by the following loop, which should always be used as a source of
symmetry information in preference to the above space-group names.
They are only intended as comments.
;
_shelx_estimated_absorpt_t_max 0.960
_shelx_estimated_absorpt_t_min 0.880
_olex2_refinement_description
;
1. Fixed Uiso
 At 1.2 times of:
  All C(H) groups, All C(H,H) groups
2.a Secondary CH2 refined with riding coordinates:
 C4(H4A,H4B), C29(H29A,H29B), C30(H30A,H30B), C31(H31A,H31B), C32(H32A,H32B),
 C33(H33A,H33B), C34(H34A,H34B)
2.b Aromatic/amide H refined with riding coordinates:
 C3(H3), C6(H6), C7(H7), C8(H8), C9(H9), C10(H10), C12(H12), C13(H13),
 C15(H15), C16(H16), C18(H18), C19(H19), C20(H20), C21(H21), C22(H22), C24(H24),
  C25(H25), C26(H26), C27(H27), C28(H28)
;
_olex2_exptl_crystal_mounting_method 'The crystal was mounted on a MITIGEN holder in perfluoroether oil'
_olex2_submission_original_sample_id DTS-DPA-BzZ
_olex2_submission_special_instructions 'No special instructions were received'
_oxdiff_exptl_absorpt_empirical_details
;
Empirical correction (ABSPACK) includes:
- Absorption correction using spherical harmonics
- Frame scaling
;
_oxdiff_exptl_absorpt_empirical_full_max 1.311
_oxdiff_exptl_absorpt_empirical_full_min 0.713

loop_
_space_group_symop_operation_xyz
'x, y, z'
'-x, -y, -z'

loop_
_atom_site_label
_atom_site_type_symbol
_atom_site_fract_x
_atom_site_fract_y
_atom_site_fract_z
_atom_site_U_iso_or_equiv
_atom_site_adp_type
_atom_site_occupancy
_atom_site_site_symmetry_order
_atom_site_calc_flag
_atom_site_refinement_flags_posn
_atom_site_refinement_flags_adp
_atom_site_refinement_flags_occupancy
_atom_site_disorder_assembly
_atom_site_disorder_group
N1 N -0.20590(15) 0.78603(13) 0.48838(6) 0.0219(3) Uani 1 1 d . . . . .
N2 N -0.35365(15) 0.75650(13) 0.52079(6) 0.0226(3) Uani 1 1 d . . . . .
N3 N -0.42561(14) 0.84802(12) 0.56977(6) 0.0187(2) Uani 1 1 d . . . . .
N4 N 0.49116(15) 0.61245(13) 0.28842(6) 0.0222(3) Uani 1 1 d . . . . .
C1 C -0.01784(17) 0.94367(14) 0.48991(7) 0.0178(3) Uani 1 1 d . . . . .
C2 C -0.18080(17) 0.89625(14) 0.51695(7) 0.0180(3) Uani 1 1 d . . . . .
C3 C -0.32497(18) 0.93709(14) 0.56871(7) 0.0204(3) Uani 1 1 d . . . . .
H3 H -0.347974 1.011978 0.597362 0.025 Uiso 1 1 calc R U . . .
C4 C -0.59095(18) 0.83770(15) 0.61690(7) 0.0222(3) Uani 1 1 d . . . . .
H4A H -0.594448 0.736245 0.625463 0.027 Uiso 1 1 calc R U . . .
H4B H -0.699657 0.899170 0.591713 0.027 Uiso 1 1 calc R U . . .
C5 C -0.59623(17) 0.88550(14) 0.68933(7) 0.0197(3) Uani 1 1 d . . . . .
C6 C -0.69252(18) 1.02636(15) 0.70036(8) 0.0243(3) Uani 1 1 d . . . . .
H6 H -0.756706 1.092948 0.662103 0.029 Uiso 1 1 calc R U . . .
C7 C -0.6953(2) 1.07004(18) 0.76690(9) 0.0326(3) Uani 1 1 d . . . . .
H7 H -0.760448 1.166617 0.774013 0.039 Uiso 1 1 calc R U . . .
C8 C -0.6033(2) 0.9732(2) 0.82293(9) 0.0378(4) Uani 1 1 d . . . . .
H8 H -0.605893 1.003049 0.868632 0.045 Uiso 1 1 calc R U . . .
C9 C -0.5070(2) 0.8322(2) 0.81239(9) 0.0360(4) Uani 1 1 d . . . . .
H9 H -0.444330 0.765516 0.850978 0.043 Uiso 1 1 calc R U . . .
C10 C -0.50229(19) 0.78903(16) 0.74574(8) 0.0258(3) Uani 1 1 d . . . . .
H10 H -0.434656 0.693050 0.738395 0.031 Uiso 1 1 calc R U . . .
C11 C 0.10942(17) 0.85481(14) 0.43659(7) 0.0177(3) Uani 1 1 d . . . . .
C12 C 0.22033(17) 0.71585(14) 0.46103(7) 0.0195(3) Uani 1 1 d . . . . .
H12 H 0.212039 0.676599 0.511530 0.023 Uiso 1 1 calc R U . . .
C13 C 0.34278(18) 0.63424(14) 0.41232(7) 0.0203(3) Uani 1 1 d . . . . .
H13 H 0.415235 0.538780 0.429416 0.024 Uiso 1 1 calc R U . . .
C14 C 0.35951(17) 0.69219(14) 0.33839(7) 0.0195(3) Uani 1 1 d . . . . .
C15 C 0.24602(17) 0.82954(14) 0.31316(7) 0.0201(3) Uani 1 1 d . . . . .
H15 H 0.254613 0.868942 0.262688 0.024 Uiso 1 1 calc R U . . .
C16 C 0.12019(17) 0.90879(14) 0.36203(7) 0.0194(3) Uani 1 1 d . . . . .
H16 H 0.040555 1.000956 0.344305 0.023 Uiso 1 1 calc R U . . .
C17 C 0.67279(17) 0.54471(14) 0.30786(7) 0.0197(3) Uani 1 1 d . . . . .
C18 C 0.74237(18) 0.59736(14) 0.35815(7) 0.0213(3) Uani 1 1 d . . . . .
H18 H 0.668753 0.680392 0.378567 0.026 Uiso 1 1 calc R U . . .
C19 C 0.91861(19) 0.52936(16) 0.37869(7) 0.0243(3) Uani 1 1 d . . . . .
H19 H 0.964079 0.565911 0.413169 0.029 Uiso 1 1 calc R U . . .
C20 C 1.02788(19) 0.40863(16) 0.34906(8) 0.0256(3) Uani 1 1 d . . . . .
H20 H 1.148003 0.362150 0.363104 0.031 Uiso 1 1 calc R U . . .
C21 C 0.96037(19) 0.35641(15) 0.29881(8) 0.0254(3) Uani 1 1 d . . . . .
H21 H 1.035453 0.274238 0.278055 0.031 Uiso 1 1 calc R U . . .
C22 C 0.78405(19) 0.42254(15) 0.27822(8) 0.0227(3) Uani 1 1 d . . . . .
H22 H 0.739166 0.384809 0.244065 0.027 Uiso 1 1 calc R U . . .
C23 C 0.43824(18) 0.61005(14) 0.21909(7) 0.0212(3) Uani 1 1 d . . . . .
C24 C 0.5538(2) 0.61969(16) 0.15538(8) 0.0276(3) Uani 1 1 d . . . . .
H24 H 0.669586 0.631286 0.157486 0.033 Uiso 1 1 calc R U . . .
C25 C 0.4995(2) 0.61231(18) 0.08886(8) 0.0349(4) Uani 1 1 d . . . . .
H25 H 0.579857 0.617080 0.045838 0.042 Uiso 1 1 calc R U . . .
C26 C 0.3304(2) 0.59815(18) 0.08415(9) 0.0356(4) Uani 1 1 d . . . . .
H26 H 0.294800 0.593055 0.038349 0.043 Uiso 1 1 calc R U . . .
C27 C 0.2133(2) 0.59147(16) 0.14725(9) 0.0311(3) Uani 1 1 d . . . . .
H27 H 0.096238 0.582766 0.144575 0.037 Uiso 1 1 calc R U . . .
C28 C 0.26663(19) 0.59747(15) 0.21410(8) 0.0246(3) Uani 1 1 d . . . . .
H28 H 0.185612 0.592971 0.256945 0.029 Uiso 1 1 calc R U . . .
C29 C -0.0230(3) 0.2785(2) 0.09937(10) 0.0432(4) Uani 1 1 d . . . . .
H29A H -0.140092 0.287189 0.081071 0.052 Uiso 1 1 calc R U . . .
H29B H -0.043387 0.358459 0.127645 0.052 Uiso 1 1 calc R U . . .
C30 C 0.0424(3) 0.1309(2) 0.15013(10) 0.0402(4) Uani 1 1 d . . . . .
H30A H 0.149333 0.128271 0.174154 0.048 Uiso 1 1 calc R U . . .
H30B H -0.055558 0.120704 0.188838 0.048 Uiso 1 1 calc R U . . .
C31 C 0.0929(3) 0.0061(2) 0.10734(10) 0.0470(5) Uani 1 1 d . . . . .
H31A H -0.018030 0.000791 0.089174 0.056 Uiso 1 1 calc R U . . .
H31B H 0.143748 -0.085728 0.140230 0.056 Uiso 1 1 calc R U . . .
C32 C 0.2310(2) 0.02225(18) 0.04300(10) 0.0383(4) Uani 1 1 d . . . . .
H32A H 0.254015 -0.057922 0.014614 0.046 Uiso 1 1 calc R U . . .
H32B H 0.347261 0.015685 0.061332 0.046 Uiso 1 1 calc R U . . .
C33 C 0.1640(3) 0.1666(2) -0.00674(10) 0.0442(4) Uani 1 1 d . . . . .
H33A H 0.260378 0.177290 -0.046119 0.053 Uiso 1 1 calc R U . . .
H33B H 0.056188 0.168312 -0.029880 0.053 Uiso 1 1 calc R U . . .
C34 C 0.1144(3) 0.2915(2) 0.03590(11) 0.0506(5) Uani 1 1 d . . . . .
H34A H 0.225706 0.295941 0.054139 0.061 Uiso 1 1 calc R U . . .
H34B H 0.065129 0.383282 0.002711 0.061 Uiso 1 1 calc R U . . .

loop_
_atom_site_aniso_label
_atom_site_aniso_U_11
_atom_site_aniso_U_22
_atom_site_aniso_U_33
_atom_site_aniso_U_23
_atom_site_aniso_U_13
_atom_site_aniso_U_12
N1 0.0176(5) 0.0268(6) 0.0235(6) -0.0090(5) 0.0027(4) -0.0086(5)
N2 0.0190(6) 0.0273(6) 0.0240(6) -0.0101(5) 0.0029(4) -0.0088(5)
N3 0.0151(5) 0.0216(5) 0.0195(5) -0.0051(4) 0.0019(4) -0.0059(4)
N4 0.0162(5) 0.0284(6) 0.0202(5) -0.0102(5) 0.0022(4) -0.0018(5)
C1 0.0146(6) 0.0194(6) 0.0171(6) -0.0032(5) 0.0015(5) -0.0030(5)
C2 0.0161(6) 0.0183(6) 0.0185(6) -0.0034(5) 0.0002(5) -0.0039(5)
C3 0.0176(6) 0.0213(6) 0.0234(6) -0.0069(5) 0.0029(5) -0.0072(5)
C4 0.0163(6) 0.0289(7) 0.0232(7) -0.0052(5) 0.0040(5) -0.0109(5)
C5 0.0141(6) 0.0242(7) 0.0217(6) -0.0034(5) 0.0034(5) -0.0090(5)
C6 0.0187(6) 0.0252(7) 0.0290(7) -0.0042(5) 0.0021(5) -0.0083(5)
C7 0.0281(8) 0.0345(8) 0.0386(8) -0.0171(7) 0.0068(6) -0.0116(6)
C8 0.0375(9) 0.0574(11) 0.0262(8) -0.0169(7) 0.0040(6) -0.0219(8)
C9 0.0337(8) 0.0498(10) 0.0253(7) 0.0019(7) -0.0068(6) -0.0163(7)
C10 0.0203(7) 0.0273(7) 0.0287(7) -0.0011(6) -0.0013(5) -0.0076(6)
C11 0.0134(6) 0.0206(6) 0.0207(6) -0.0070(5) 0.0027(5) -0.0067(5)
C12 0.0170(6) 0.0225(6) 0.0184(6) -0.0043(5) 0.0022(5) -0.0061(5)
C13 0.0161(6) 0.0201(6) 0.0227(6) -0.0051(5) 0.0006(5) -0.0024(5)
C14 0.0143(6) 0.0242(6) 0.0205(6) -0.0090(5) 0.0023(5) -0.0050(5)
C15 0.0176(6) 0.0246(7) 0.0176(6) -0.0049(5) 0.0014(5) -0.0061(5)
C16 0.0151(6) 0.0205(6) 0.0219(6) -0.0046(5) 0.0004(5) -0.0044(5)
C17 0.0156(6) 0.0207(6) 0.0208(6) -0.0030(5) 0.0034(5) -0.0048(5)
C18 0.0196(6) 0.0211(6) 0.0215(6) -0.0049(5) 0.0036(5) -0.0049(5)
C19 0.0212(7) 0.0299(7) 0.0212(6) -0.0029(5) 0.0005(5) -0.0085(6)
C20 0.0173(6) 0.0274(7) 0.0261(7) 0.0011(6) 0.0016(5) -0.0026(5)
C21 0.0212(7) 0.0198(6) 0.0298(7) -0.0037(5) 0.0074(5) -0.0026(5)
C22 0.0209(7) 0.0219(6) 0.0255(7) -0.0076(5) 0.0059(5) -0.0076(5)
C23 0.0229(7) 0.0189(6) 0.0200(6) -0.0056(5) 0.0010(5) -0.0037(5)
C24 0.0279(7) 0.0288(7) 0.0242(7) -0.0077(6) 0.0049(6) -0.0069(6)
C25 0.0432(9) 0.0351(8) 0.0212(7) -0.0078(6) 0.0058(6) -0.0060(7)
C26 0.0468(10) 0.0328(8) 0.0252(7) -0.0111(6) -0.0093(7) -0.0027(7)
C27 0.0332(8) 0.0275(7) 0.0339(8) -0.0073(6) -0.0091(6) -0.0068(6)
C28 0.0249(7) 0.0229(7) 0.0251(7) -0.0047(5) -0.0002(5) -0.0064(5)
C29 0.0401(10) 0.0396(9) 0.0433(10) -0.0180(8) -0.0018(8) 0.0031(8)
C30 0.0419(10) 0.0466(10) 0.0352(9) -0.0071(7) 0.0019(7) -0.0191(8)
C31 0.0688(13) 0.0391(10) 0.0343(9) 0.0005(7) -0.0078(9) -0.0202(9)
C32 0.0382(9) 0.0345(9) 0.0396(9) -0.0146(7) -0.0059(7) -0.0013(7)
C33 0.0541(11) 0.0437(10) 0.0334(9) -0.0069(7) 0.0036(8) -0.0152(9)
C34 0.0641(13) 0.0334(9) 0.0479(11) -0.0005(8) 0.0035(9) -0.0123(9)

loop_
_atom_type_symbol
_atom_type_description
_atom_type_scat_dispersion_real
_atom_type_scat_dispersion_imag
_atom_type_scat_source
C C 0.0181 0.0091 'International Tables Vol C Tables 4.2.6.8 and 6.1.1.4'
H H 0.0000 0.0000 'International Tables Vol C Tables 4.2.6.8 and 6.1.1.4'
N N 0.0311 0.0180 'International Tables Vol C Tables 4.2.6.8 and 6.1.1.4'

loop_
_exptl_crystal_face_index_h
_exptl_crystal_face_index_k
_exptl_crystal_face_index_l
_exptl_crystal_face_perp_dist
0 1 -2 0.0592
0 -1 2 0.0415
-2 -2 -1 0.0882
0 1 2 0.0576
0 -1 -2 0.0498
2 1 0 0.1021
-1 -1 1 0.0914
-2 0 -1 0.1265
0 0 -1 0.0355
0 0 1 0.0371
1 2 1 0.0812
-1 1 2 0.0937

loop_
_geom_angle_atom_site_label_1
_geom_angle_atom_site_label_2
_geom_angle_atom_site_label_3
_geom_angle
_geom_angle_site_symmetry_1
_geom_angle_site_symmetry_3
_geom_angle_publ_flag
N2 N1 C2 109.62(11) . . ?
N1 N2 N3 106.97(11) . . ?
N2 N3 C4 119.70(11) . . ?
C3 N3 N2 111.18(11) . . ?
C3 N3 C4 129.09(11) . . ?
C17 N4 C14 119.30(11) . . ?
C23 N4 C14 118.51(11) . . ?
C23 N4 C17 122.10(11) . . ?
C1 C1 C2 124.75(15) 2_576 . ?
C1 C1 C11 121.50(15) 2_576 . ?
C2 C1 C11 113.75(11) . . ?
N1 C2 C1 118.69(11) . . ?
N1 C2 C3 107.01(11) . . ?
C3 C2 C1 134.29(12) . . ?
N3 C3 C2 105.19(11) . . ?
N3 C3 H3 127.4 . . ?
C2 C3 H3 127.4 . . ?
N3 C4 H4A 109.4 . . ?
N3 C4 H4B 109.4 . . ?
N3 C4 C5 111.37(11) . . ?
H4A C4 H4B 108.0 . . ?
C5 C4 H4A 109.4 . . ?
C5 C4 H4B 109.4 . . ?
C6 C5 C4 120.61(12) . . ?
C6 C5 C10 119.31(13) . . ?
C10 C5 C4 120.07(12) . . ?
C5 C6 H6 119.8 . . ?
C7 C6 C5 120.31(14) . . ?
C7 C6 H6 119.8 . . ?
C6 C7 H7 120.0 . . ?
C8 C7 C6 120.06(15) . . ?
C8 C7 H7 120.0 . . ?
C7 C8 H8 120.0 . . ?
C7 C8 C9 119.99(14) . . ?
C9 C8 H8 120.0 . . ?
C8 C9 H9 120.0 . . ?
C10 C9 C8 120.01(15) . . ?
C10 C9 H9 120.0 . . ?
C5 C10 H10 119.8 . . ?
C9 C10 C5 120.32(14) . . ?
C9 C10 H10 119.8 . . ?
C12 C11 C1 120.28(12) . . ?
C16 C11 C1 121.00(11) . . ?
C16 C11 C12 118.72(11) . . ?
C11 C12 H12 119.6 . . ?
C13 C12 C11 120.73(12) . . ?
C13 C12 H12 119.6 . . ?
C12 C13 H13 119.9 . . ?
C12 C13 C14 120.13(12) . . ?
C14 C13 H13 119.9 . . ?
C13 C14 N4 120.73(12) . . ?
C13 C14 C15 119.49(12) . . ?
C15 C14 N4 119.78(12) . . ?
C14 C15 H15 120.0 . . ?
C16 C15 C14 119.90(12) . . ?
C16 C15 H15 120.0 . . ?
C11 C16 H16 119.6 . . ?
C15 C16 C11 120.90(12) . . ?
C15 C16 H16 119.6 . . ?
C18 C17 N4 120.46(12) . . ?
C18 C17 C22 118.67(12) . . ?
C22 C17 N4 120.86(12) . . ?
C17 C18 H18 119.7 . . ?
C19 C18 C17 120.68(12) . . ?
C19 C18 H18 119.7 . . ?
C18 C19 H19 119.9 . . ?
C20 C19 C18 120.29(13) . . ?
C20 C19 H19 119.9 . . ?
C19 C20 H20 120.3 . . ?
C21 C20 C19 119.38(13) . . ?
C21 C20 H20 120.3 . . ?
C20 C21 H21 119.5 . . ?
C20 C21 C22 120.96(13) . . ?
C22 C21 H21 119.5 . . ?
C17 C22 H22 120.0 . . ?
C21 C22 C17 120.02(13) . . ?
C21 C22 H22 120.0 . . ?
C24 C23 N4 121.58(13) . . ?
C24 C23 C28 118.86(13) . . ?
C28 C23 N4 119.57(12) . . ?
C23 C24 H24 120.1 . . ?
C25 C24 C23 119.89(15) . . ?
C25 C24 H24 120.1 . . ?
C24 C25 H25 119.4 . . ?
C26 C25 C24 121.16(15) . . ?
C26 C25 H25 119.4 . . ?
C25 C26 H26 120.4 . . ?
C25 C26 C27 119.17(14) . . ?
C27 C26 H26 120.4 . . ?
C26 C27 H27 119.9 . . ?
C28 C27 C26 120.20(15) . . ?
C28 C27 H27 119.9 . . ?
C23 C28 H28 119.7 . . ?
C27 C28 C23 120.69(14) . . ?
C27 C28 H28 119.7 . . ?
H29A C29 H29B 108.0 . . ?
C30 C29 H29A 109.5 . . ?
C30 C29 H29B 109.5 . . ?
C34 C29 H29A 109.5 . . ?
C34 C29 H29B 109.5 . . ?
C34 C29 C30 110.92(14) . . ?
C29 C30 H30A 109.4 . . ?
C29 C30 H30B 109.4 . . ?
H30A C30 H30B 108.0 . . ?
C31 C30 C29 111.08(15) . . ?
C31 C30 H30A 109.4 . . ?
C31 C30 H30B 109.4 . . ?
C30 C31 H31A 109.2 . . ?
C30 C31 H31B 109.2 . . ?
C30 C31 C32 112.01(16) . . ?
H31A C31 H31B 107.9 . . ?
C32 C31 H31A 109.2 . . ?
C32 C31 H31B 109.2 . . ?
C31 C32 H32A 109.4 . . ?
C31 C32 H32B 109.4 . . ?
C31 C32 C33 111.22(14) . . ?
H32A C32 H32B 108.0 . . ?
C33 C32 H32A 109.4 . . ?
C33 C32 H32B 109.4 . . ?
C32 C33 H33A 109.4 . . ?
C32 C33 H33B 109.4 . . ?
H33A C33 H33B 108.0 . . ?
C34 C33 C32 110.96(15) . . ?
C34 C33 H33A 109.4 . . ?
C34 C33 H33B 109.4 . . ?
C29 C34 C33 112.70(17) . . ?
C29 C34 H34A 109.1 . . ?
C29 C34 H34B 109.1 . . ?
C33 C34 H34A 109.1 . . ?
C33 C34 H34B 109.1 . . ?
H34A C34 H34B 107.8 . . ?

loop_
_geom_bond_atom_site_label_1
_geom_bond_atom_site_label_2
_geom_bond_distance
_geom_bond_site_symmetry_2
_geom_bond_publ_flag
N1 N2 1.3125(17) . ?
N1 C2 1.3736(17) . ?
N2 N3 1.3468(15) . ?
N3 C3 1.3449(18) . ?
N3 C4 1.4735(17) . ?
N4 C14 1.4276(16) . ?
N4 C17 1.4231(17) . ?
N4 C23 1.4189(17) . ?
C1 C1 1.355(3) 2_576 ?
C1 C2 1.4791(18) . ?
C1 C11 1.4981(17) . ?
C2 C3 1.3828(18) . ?
C3 H3 0.9500 . ?
C4 H4A 0.9900 . ?
C4 H4B 0.9900 . ?
C4 C5 1.5060(18) . ?
C5 C6 1.3906(19) . ?
C5 C10 1.3922(19) . ?
C6 H6 0.9500 . ?
C6 C7 1.386(2) . ?
C7 H7 0.9500 . ?
C7 C8 1.383(3) . ?
C8 H8 0.9500 . ?
C8 C9 1.389(3) . ?
C9 H9 0.9500 . ?
C9 C10 1.383(2) . ?
C10 H10 0.9500 . ?
C11 C12 1.3954(18) . ?
C11 C16 1.3933(18) . ?
C12 H12 0.9500 . ?
C12 C13 1.3897(18) . ?
C13 H13 0.9500 . ?
C13 C14 1.3945(19) . ?
C14 C15 1.3948(19) . ?
C15 H15 0.9500 . ?
C15 C16 1.3917(18) . ?
C16 H16 0.9500 . ?
C17 C18 1.3967(19) . ?
C17 C22 1.4007(18) . ?
C18 H18 0.9500 . ?
C18 C19 1.3931(19) . ?
C19 H19 0.9500 . ?
C19 C20 1.386(2) . ?
C20 H20 0.9500 . ?
C20 C21 1.384(2) . ?
C21 H21 0.9500 . ?
C21 C22 1.392(2) . ?
C22 H22 0.9500 . ?
C23 C24 1.3946(19) . ?
C23 C28 1.397(2) . ?
C24 H24 0.9500 . ?
C24 C25 1.389(2) . ?
C25 H25 0.9500 . ?
C25 C26 1.382(3) . ?
C26 H26 0.9500 . ?
C26 C27 1.390(2) . ?
C27 H27 0.9500 . ?
C27 C28 1.387(2) . ?
C28 H28 0.9500 . ?
C29 H29A 0.9900 . ?
C29 H29B 0.9900 . ?
C29 C30 1.552(3) . ?
C29 C34 1.496(3) . ?
C30 H30A 0.9900 . ?
C30 H30B 0.9900 . ?
C30 C31 1.512(3) . ?
C31 H31A 0.9900 . ?
C31 H31B 0.9900 . ?
C31 C32 1.516(3) . ?
C32 H32A 0.9900 . ?
C32 H32B 0.9900 . ?
C32 C33 1.522(2) . ?
C33 H33A 0.9900 . ?
C33 H33B 0.9900 . ?
C33 C34 1.512(3) . ?
C34 H34A 0.9900 . ?
C34 H34B 0.9900 . ?

loop_
_geom_torsion_atom_site_label_1
_geom_torsion_atom_site_label_2
_geom_torsion_atom_site_label_3
_geom_torsion_atom_site_label_4
_geom_torsion
_geom_torsion_site_symmetry_1
_geom_torsion_site_symmetry_2
_geom_torsion_site_symmetry_3
_geom_torsion_site_symmetry_4
_geom_torsion_publ_flag
N1 N2 N3 C3 0.34(15) . . . . ?
N1 N2 N3 C4 -177.94(11) . . . . ?
N1 C2 C3 N3 1.41(14) . . . . ?
N2 N1 C2 C1 177.91(11) . . . . ?
N2 N1 C2 C3 -1.28(15) . . . . ?
N2 N3 C3 C2 -1.10(15) . . . . ?
N2 N3 C4 C5 150.42(12) . . . . ?
N3 C4 C5 C6 96.31(14) . . . . ?
N3 C4 C5 C10 -82.85(15) . . . . ?
N4 C14 C15 C16 -178.64(12) . . . . ?
N4 C17 C18 C19 178.46(12) . . . . ?
N4 C17 C22 C21 -178.97(12) . . . . ?
N4 C23 C24 C25 177.95(13) . . . . ?
N4 C23 C28 C27 -178.49(13) . . . . ?
C1 C1 C2 N1 175.86(16) 2_576 . . . ?
C1 C1 C2 C3 -5.2(3) 2_576 . . . ?
C1 C1 C11 C12 105.17(18) 2_576 . . . ?
C1 C1 C11 C16 -74.6(2) 2_576 . . . ?
C1 C2 C3 N3 -177.59(13) . . . . ?
C1 C11 C12 C13 -178.04(12) . . . . ?
C1 C11 C16 C15 176.19(12) . . . . ?
C2 N1 N2 N3 0.60(14) . . . . ?
C2 C1 C11 C12 -74.87(15) . . . . ?
C2 C1 C11 C16 105.37(14) . . . . ?
C3 N3 C4 C5 -27.51(19) . . . . ?
C4 N3 C3 C2 176.97(12) . . . . ?
C4 C5 C6 C7 -179.34(13) . . . . ?
C4 C5 C10 C9 -179.87(13) . . . . ?
C5 C6 C7 C8 -0.5(2) . . . . ?
C6 C5 C10 C9 1.0(2) . . . . ?
C6 C7 C8 C9 0.4(2) . . . . ?
C7 C8 C9 C10 0.4(3) . . . . ?
C8 C9 C10 C5 -1.1(2) . . . . ?
C10 C5 C6 C7 -0.2(2) . . . . ?
C11 C1 C2 N1 -4.10(17) . . . . ?
C11 C1 C2 C3 174.82(14) . . . . ?
C11 C12 C13 C14 1.7(2) . . . . ?
C12 C11 C16 C15 -3.6(2) . . . . ?
C12 C13 C14 N4 176.81(12) . . . . ?
C12 C13 C14 C15 -3.3(2) . . . . ?
C13 C14 C15 C16 1.4(2) . . . . ?
C14 N4 C17 C18 -24.87(19) . . . . ?
C14 N4 C17 C22 153.85(13) . . . . ?
C14 N4 C23 C24 139.85(14) . . . . ?
C14 N4 C23 C28 -40.28(18) . . . . ?
C14 C15 C16 C11 2.0(2) . . . . ?
C16 C11 C12 C13 1.7(2) . . . . ?
C17 N4 C14 C13 -46.89(18) . . . . ?
C17 N4 C14 C15 133.18(13) . . . . ?
C17 N4 C23 C24 -36.72(19) . . . . ?
C17 N4 C23 C28 143.15(13) . . . . ?
C17 C18 C19 C20 0.4(2) . . . . ?
C18 C17 C22 C21 -0.2(2) . . . . ?
C18 C19 C20 C21 0.1(2) . . . . ?
C19 C20 C21 C22 -0.6(2) . . . . ?
C20 C21 C22 C17 0.7(2) . . . . ?
C22 C17 C18 C19 -0.3(2) . . . . ?
C23 N4 C14 C13 136.44(13) . . . . ?
C23 N4 C14 C15 -43.49(18) . . . . ?
C23 N4 C17 C18 151.67(13) . . . . ?
C23 N4 C17 C22 -29.61(19) . . . . ?
C23 C24 C25 C26 1.2(2) . . . . ?
C24 C23 C28 C27 1.4(2) . . . . ?
C24 C25 C26 C27 0.1(2) . . . . ?
C25 C26 C27 C28 -0.7(2) . . . . ?
C26 C27 C28 C23 -0.1(2) . . . . ?
C28 C23 C24 C25 -1.9(2) . . . . ?
C29 C30 C31 C32 54.2(2) . . . . ?
C30 C29 C34 C33 54.7(2) . . . . ?
C30 C31 C32 C33 -55.3(2) . . . . ?
C31 C32 C33 C34 54.9(2) . . . . ?
C32 C33 C34 C29 -55.7(2) . . . . ?
C34 C29 C30 C31 -53.5(2) . . . . ?

loop_
_exptl_oxdiff_crystal_face_indexfrac_h
_exptl_oxdiff_crystal_face_indexfrac_k
_exptl_oxdiff_crystal_face_indexfrac_l
_exptl_oxdiff_crystal_face_x
_exptl_oxdiff_crystal_face_y
_exptl_oxdiff_crystal_face_z
-0.0004 0.9994 -1.9970 -0.2135 -0.0979 -0.0992
0.0004 -0.9994 1.9970 0.2135 0.0979 0.0992
-1.9991 -1.9997 -0.9955 0.0447 -0.1695 0.4061
0.0000 0.9982 1.9977 -0.0936 0.1961 0.0136
-0.0000 -0.9982 -1.9977 0.0936 -0.1961 -0.0136
1.9992 1.0011 -0.0036 0.0789 0.0469 -0.3914
-0.9994 -1.0003 1.0003 0.0673 0.0255 0.2453
-1.9995 -0.0020 -0.9947 -0.2625 -0.0713 0.3204
-0.0001 0.0003 -0.9987 -0.0300 -0.0735 -0.0282
0.0001 -0.0003 0.9987 0.0300 0.0735 0.0282
0.9994 1.9985 0.9974 -0.1609 0.1706 -0.2318
-0.9997 0.9971 1.9997 -0.2099 0.1972 0.1879
